data_4020218
loop_
_publ_author_name
'Hideko Koshima'
'Hirohisa Kawanishi'
'Masaki Nagano'
'Haitao Yu'
'Motoo Shiro'
'Takaaki Hosoya'
'Hidehiro Uekusa'
'Yuji Ohashi'

_journal_name_full 'Journal of Organic Chemistry'
_journal_page_first 4490
_journal_page_last 4497
_journal_paper_doi 10.1021/jo0500784
_journal_volume 70
_journal_year 2005
_chemical_formula_sum 'C27 H29 Cl2 N O3'
_chemical_formula_weight 486.41
_space_group_IT_number 19
_symmetry_cell_setting orthorhombic
_symmetry_space_group_name_Hall 'P 2ac 2ab'
_symmetry_space_group_name_H-M 'P 21 21 21'
_cell_angle_alpha 90.00
_cell_angle_beta 90.00
_cell_angle_gamma 90.00
_cell_formula_units_Z 4
_cell_length_a 6.275(4)
_cell_length_b 12.617(8)
_cell_length_c 31.923(19)
_cell_measurement_temperature 293(2)
_cell_volume 2527(3)
_diffrn_ambient_temperature 293(2)
_exptl_crystal_density_diffrn 1.278
_cod_depositor_comments
;
The following automatic conversions were performed:

'_symmetry_cell_setting' tag value 'orthorrombic' was replaced with
'orthorhombic' value.

Automatic conversion script
Id: cif_fix_values 1646 2011-03-28 12:23:43Z adriana 
;
_cod_database_code 4020218

loop_
_symmetry_equiv_pos_as_xyz
'x, y, z'
'-x+1/2, -y, z+1/2'
'x+1/2, -y+1/2, -z'
'-x, y+1/2, -z+1/2'

loop_
_atom_site_label
_atom_site_type_symbol
_atom_site_fract_x
_atom_site_fract_y
_atom_site_fract_z
_atom_site_U_iso_or_equiv
_atom_site_adp_type
_atom_site_occupancy
_atom_site_symmetry_multiplicity
_atom_site_calc_flag
_atom_site_refinement_flags
_atom_site_disorder_assembly
_atom_site_disorder_group
C6 C 0.8276(12) 0.7589(8) 0.2613(2) 0.141(5) Uani 1 1 d GD A .
C1 C 0.7804(12) 0.6529(7) 0.2687(2) 0.114(4) Uani 1 1 d GD . .
C2 C 0.6432(13) 0.5988(6) 0.2421(3) 0.118(4) Uani 1 1 d G A .
H2 H 0.6116 0.5279 0.2470 0.142 Uiso 1 1 calc R . .
C3 C 0.5532(12) 0.6507(9) 0.2080(2) 0.143(5) Uani 1 1 d G . .
C4 C 0.6003(13) 0.7567(9) 0.2006(2) 0.150(5) Uani 1 1 d G A .
H4 H 0.5401 0.7914 0.1777 0.180 Uiso 1 1 calc R . .
C5 C 0.7375(14) 0.8108(6) 0.2272(3) 0.140(5) Uani 1 1 d GD . .
H5 H 0.7691 0.8817 0.2223 0.168 Uiso 1 1 calc R A .
C7 C 0.395(2) 0.5876(13) 0.1769(3) 0.154(5) Uani 1 1 d . A .
H7 H 0.3792 0.5153 0.1876 0.185 Uiso 1 1 calc R . .
C8 C 0.1788(19) 0.6385(12) 0.1761(4) 0.151(5) Uani 1 1 d . . .
H8A H 0.1206 0.6395 0.2039 0.227 Uiso 1 1 calc R A .
H8B H 0.0864 0.5987 0.1580 0.227 Uiso 1 1 calc R . .
H8C H 0.1910 0.7098 0.1658 0.227 Uiso 1 1 calc R . .
C9 C 0.502(2) 0.5813(13) 0.1337(3) 0.166(6) Uani 1 1 d . . .
H9A H 0.6334 0.5427 0.1359 0.249 Uiso 1 1 calc R A .
H9B H 0.5305 0.6516 0.1236 0.249 Uiso 1 1 calc R . .
H9C H 0.4087 0.5456 0.1145 0.249 Uiso 1 1 calc R . .
C12 C 1.202(3) 0.8065(16) 0.2802(6) 0.227(8) Uani 1 1 d D A .
H12A H 1.2864 0.8423 0.3009 0.341 Uiso 1 1 calc R . .
H12B H 1.2294 0.8371 0.2531 0.341 Uiso 1 1 calc R . .
H12C H 1.2394 0.7327 0.2797 0.341 Uiso 1 1 calc R . .
C10 C 0.976(2) 0.8178(14) 0.2904(4) 0.226(11) Uani 1 1 d D . .
H10 H 0.944(4) 0.892(4) 0.2820(8) 0.271 Uiso 0.459(4) 1 d PD A 1
H10' H 0.921(5) 0.889(4) 0.3014(10) 0.271 Uiso 0.541(4) 1 d PD B 2
O1 O 1.063(3) 0.5295(17) 0.2931(6) 0.128(8) Uiso 0.459(4) 1 d PD A 1
C13 C 0.881(2) 0.5735(9) 0.2968(3) 0.059(5) Uiso 0.459(4) 1 d PD A 1
C11 C 0.927(3) 0.8235(16) 0.3365(4) 0.093(6) Uiso 0.459(4) 1 d PD A 1
H11A H 0.7756 0.8252 0.3404 0.139 Uiso 0.459(4) 1 calc PR A 1
H11B H 0.9895 0.8864 0.3481 0.139 Uiso 0.459(4) 1 calc PR A 1
H11C H 0.9851 0.7623 0.3503 0.139 Uiso 0.459(4) 1 calc PR A 1
O1' O 1.0857(18) 0.5718(11) 0.2960(4) 0.083(4) Uiso 0.541(4) 1 d PD A 2
H1' H 1.1470 0.6076 0.2782 0.124 Uiso 0.541(4) 1 calc PR B 2
C13' C 0.902(2) 0.6198(13) 0.3070(4) 0.084(5) Uiso 0.541(4) 1 d PD A 2
C11' C 0.981(5) 0.7306(13) 0.3236(7) 0.197(12) Uiso 0.541(4) 1 d PD A 2
H11D H 0.8928 0.7518 0.3470 0.236 Uiso 0.541(4) 1 calc PR B 2
H11E H 1.1262 0.7231 0.3338 0.236 Uiso 0.541(4) 1 calc PR B 2
O2 O 0.2292(11) 0.3916(7) 0.4352(2) 0.130(3) Uani 1 1 d . A .
O3 O 0.5298(11) 0.3093(7) 0.45541(18) 0.122(2) Uani 1 1 d . A .
N1 N 0.9219(13) 0.3550(9) 0.4937(2) 0.125(3) Uani 1 1 d . . .
H1A H 0.9731 0.2962 0.5139 0.150 Uiso 1 1 calc R . .
H1B H 1.0331 0.3653 0.4702 0.150 Uiso 1 1 calc R . .
H1C H 0.7776 0.3332 0.4807 0.150 Uiso 1 1 calc R . .
C14 C 0.7755(14) 0.5332(9) 0.3338(3) 0.099(3) Uani 1 1 d D . .
C15 C 0.5562(17) 0.5638(9) 0.3447(3) 0.110(3) Uani 1 1 d . A .
H15 H 0.4893 0.6193 0.3307 0.132 Uiso 1 1 calc R . .
C16 C 0.4502(16) 0.5085(10) 0.3762(3) 0.104(3) Uani 1 1 d . . .
H16 H 0.3122 0.5287 0.3832 0.125 Uiso 1 1 calc R A .
C17 C 0.5400(16) 0.4266(9) 0.3969(3) 0.094(3) Uani 1 1 d . A .
C18 C 0.7534(15) 0.3940(9) 0.3872(3) 0.102(3) Uani 1 1 d . . .
H18 H 0.8174 0.3379 0.4012 0.123 Uiso 1 1 calc R A .
C19 C 0.8611(15) 0.4490(10) 0.3560(3) 0.103(4) Uani 1 1 d . A .
H19 H 0.9994 0.4280 0.3496 0.124 Uiso 1 1 calc R . .
C20 C 0.420(2) 0.3743(11) 0.4332(3) 0.118(4) Uani 1 1 d . . .
Cl1 Cl 0.4576(6) 0.7949(3) 0.41810(10) 0.1537(14) Uani 1 1 d . . .
Cl2 Cl 0.4559(5) 0.5322(4) 0.54980(9) 0.1599(16) Uani 1 1 d . . .
C26 C 0.5855(12) 0.5798(7) 0.50584(19) 0.110(3) Uani 1 1 d G . .
C21 C 0.7884(12) 0.5459(6) 0.4946(2) 0.124(4) Uani 1 1 d G . .
C22 C 0.8894(9) 0.5901(7) 0.4600(2) 0.122(4) Uani 1 1 d G . .
H22 H 1.0251 0.5675 0.4524 0.147 Uiso 1 1 calc R . .
C23 C 0.7877(12) 0.6683(6) 0.43669(19) 0.122(4) Uani 1 1 d G . .
H23 H 0.8553 0.6979 0.4136 0.147 Uiso 1 1 calc R . .
C24 C 0.5848(12) 0.7021(6) 0.4480(2) 0.112(3) Uani 1 1 d G . .
C25 C 0.4838(9) 0.6579(7) 0.4825(2) 0.135(4) Uani 1 1 d G . .
H25 H 0.3480 0.6806 0.4901 0.162 Uiso 1 1 calc R . .
C27 C 0.8954(18) 0.4563(12) 0.5174(3) 0.130(4) Uani 1 1 d . . .
H27A H 1.0354 0.4802 0.5261 0.156 Uiso 1 1 calc R . .
H27B H 0.8141 0.4415 0.5425 0.156 Uiso 1 1 calc R . .

loop_
_atom_site_aniso_label
_atom_site_aniso_U_11
_atom_site_aniso_U_22
_atom_site_aniso_U_33
_atom_site_aniso_U_23
_atom_site_aniso_U_13
_atom_site_aniso_U_12
C6 0.096(8) 0.233(17) 0.094(7) -0.003(10) -0.002(6) -0.041(10)
C1 0.101(8) 0.147(11) 0.095(7) 0.012(8) 0.043(7) 0.007(8)
C2 0.111(8) 0.160(11) 0.085(6) 0.024(8) 0.010(6) 0.039(8)
C3 0.126(10) 0.182(14) 0.119(9) 0.003(10) 0.045(9) 0.015(11)
C4 0.125(10) 0.224(17) 0.101(8) -0.002(10) -0.016(7) -0.012(10)
C5 0.138(10) 0.183(13) 0.098(7) 0.040(9) 0.017(8) 0.011(10)
C7 0.146(11) 0.216(15) 0.100(7) -0.030(9) -0.036(8) 0.054(11)
C8 0.104(8) 0.214(14) 0.135(9) -0.011(10) 0.015(7) 0.026(9)
C9 0.132(10) 0.273(18) 0.093(6) -0.029(9) -0.004(7) -0.004(12)
C12 0.24(2) 0.222(18) 0.221(17) -0.027(15) -0.064(17) 0.035(17)
C10 0.096(9) 0.43(3) 0.150(11) 0.133(16) 0.044(9) 0.000(14)
O2 0.082(4) 0.214(8) 0.094(4) 0.054(5) 0.011(4) 0.019(5)
O3 0.091(4) 0.197(8) 0.078(3) 0.011(4) 0.003(4) -0.016(5)
N1 0.079(5) 0.216(11) 0.081(4) 0.029(7) -0.001(4) -0.013(6)
C14 0.077(6) 0.135(9) 0.084(5) -0.004(6) -0.009(5) -0.003(6)
C15 0.089(6) 0.142(9) 0.099(6) 0.012(7) 0.005(6) 0.000(7)
C16 0.078(5) 0.159(10) 0.074(5) -0.004(6) 0.005(5) 0.006(7)
C17 0.076(5) 0.129(9) 0.076(5) -0.003(6) 0.001(5) 0.011(6)
C18 0.078(6) 0.162(10) 0.068(5) 0.006(6) -0.014(5) -0.005(7)
C19 0.074(6) 0.164(11) 0.072(5) -0.022(7) -0.004(5) 0.002(7)
C20 0.097(8) 0.192(12) 0.066(5) -0.003(7) -0.020(6) 0.017(8)
Cl1 0.132(3) 0.192(3) 0.137(2) -0.017(2) 0.004(2) 0.031(3)
Cl2 0.1054(19) 0.266(4) 0.1087(17) 0.017(2) 0.0104(17) -0.033(3)
C26 0.080(6) 0.171(11) 0.078(5) 0.008(7) -0.006(5) 0.006(7)
C21 0.123(9) 0.163(11) 0.086(6) 0.024(8) -0.025(7) 0.003(9)
C22 0.079(7) 0.192(13) 0.095(7) -0.027(8) 0.000(6) -0.009(7)
C23 0.111(8) 0.159(12) 0.097(7) -0.029(8) 0.005(6) 0.025(8)
C24 0.097(7) 0.145(9) 0.093(6) -0.026(7) 0.014(6) 0.007(7)
C25 0.099(8) 0.196(13) 0.109(7) -0.028(8) 0.003(7) -0.027(9)
C27 0.106(8) 0.202(13) 0.081(6) -0.010(9) 0.003(6) -0.042(9)

loop_
_geom_bond_atom_site_label_1
_geom_bond_atom_site_label_2
_geom_bond_distance
_geom_bond_site_symmetry_2
_geom_bond_publ_flag
C6 C1 1.3900 . ?
C6 C5 1.3900 . ?
C6 C10 1.512(14) . ?
C1 C2 1.3900 . ?
C1 C13 1.484(13) . ?
C1 C13' 1.500(13) . ?
C2 C3 1.3900 . ?
C3 C4 1.3900 . ?
C3 C7 1.611(14) . ?
C4 C5 1.3900 . ?
C7 C8 1.503(16) . ?
C7 C9 1.535(15) . ?
C12 C10 1.461(15) . ?
C10 C11 1.505(15) . ?
C10 C11' 1.529(17) . ?
O1 C13 1.275(15) . ?
C13 C14 1.446(13) . ?
O1' C13' 1.349(14) . ?
C13' C11' 1.575(17) . ?
C13' C14 1.599(14) . ?
O2 C20 1.216(12) . ?
O3 C20 1.286(12) . ?
N1 C27 1.494(15) . ?
C14 C19 1.386(13) . ?
C14 C15 1.471(13) . ?
C15 C16 1.394(13) . ?
C16 C17 1.350(13) . ?
C17 C18 1.435(13) . ?
C17 C20 1.532(14) . ?
C18 C19 1.388(13) . ?
Cl1 C24 1.707(7) . ?
Cl2 C26 1.730(6) . ?
C26 C21 1.3900 . ?
C26 C25 1.3900 . ?
C21 C22 1.3900 . ?
C21 C27 1.503(14) . ?
C22 C23 1.3900 . ?
C23 C24 1.3900 . ?
C24 C25 1.3900 . ?
